data_7016110
loop_
_publ_author_name
'Clark, J. M.'
'Kociok-K\"ohn, G'
'Harnett, N. J.'
'Hill, M. S.'
'Hill, R.'
'Molloy, K. C.'
'Saponia, H.'
'Stanton, D.'
'Sudlow, A.'

_publ_section_title
;
 Formation of PbS materials from lead xanthate precursors.
;
_journal_issue 26
_journal_name_full 'Dalton transactions (Cambridge, England : 2003)'
_journal_page_first 6893
_journal_page_last 6900
_journal_paper_doi 10.1039/c1dt10273g
_journal_volume 40
_journal_year 2011
_chemical_formula_moiety 'C19 H41 N3 O2 Pb S4'
_chemical_formula_sum 'C19 H41 N3 O2 Pb S4'
_chemical_formula_weight 678.98
_chemical_name_systematic
;
?
;
_space_group_IT_number 4
_symmetry_cell_setting monoclinic
_symmetry_space_group_name_Hall 'P 2yb'
_symmetry_space_group_name_H-M 'P 1 21 1'
_atom_sites_solution_hydrogens geom
_atom_sites_solution_primary direct
_atom_sites_solution_secondary difmap
_audit_creation_method SHELXL-97
_cell_angle_alpha 90.00
_cell_angle_beta 96.683(3)
_cell_angle_gamma 90.00
_cell_formula_units_Z 2
_cell_length_a 10.8180(4)
_cell_length_b 8.1220(4)
_cell_length_c 16.2173(8)
_cell_measurement_reflns_used 15320
_cell_measurement_temperature 150(2)
_cell_measurement_theta_max 27.485
_cell_measurement_theta_min 2.910
_cell_volume 1415.23(11)
_computing_cell_refinement 'HKL Scalepack (Otwinski & Minor, 1997)'
_computing_data_collection 'Collect (Nonius BV, 1997-2000)'
_computing_data_reduction
;
DENZO-SCALEPACK Z. Otwinowski and W. Minor, "
Processing of X-ray Diffraction Data Collected in Oscillation Mode ",
Methods in Enzymology, Volume 276: Macromolecular Crystallography,
part A, p.307-326, 1997,C.W. Carter, Jr. & R. M. Sweet, Eds., Academic Press.
;
_computing_molecular_graphics 'ORTEP3 for Windows - Farrugia, L. J. J. Appl. Crystallogr. 1997, 30, 565'
_computing_publication_material
;
'WinGX publication routines, Farrugia,
L. J., J. Appl. Crystallogr., 1999, 32, 837-838
;
_computing_structure_refinement
;
SHELXL97 -Program for Crystal Structure Analysis (Release 97-2).
Sheldrick, G.M., Institut f\"ur Anorganische Chemie der Universit\"at,
Tammanstrasse 4, D-3400 G\"ottingen, Germany, 1998
;
_computing_structure_solution
;
SIR97- Altomare A., Burla M.C., Camalli M., Cascarano G.L., Giacovazzo C. ,
Guagliardi A., Moliterni A.G.G., Polidori G.,Spagna R.
(1999) J. Appl. Cryst. 32, 115-119
;
_diffrn_ambient_temperature 150(2)
_diffrn_measured_fraction_theta_full 0.991
_diffrn_measured_fraction_theta_max 0.991
_diffrn_measurement_device_type 'Nonius Kappa CCD'
_diffrn_measurement_method '274 2.0 degree images with \f and \w scans'
_diffrn_radiation_monochromator graphite
_diffrn_radiation_source 'fine-focus sealed tube'
_diffrn_radiation_type MoK\a
_diffrn_radiation_wavelength 0.71073
_diffrn_reflns_av_R_equivalents 0.1021
_diffrn_reflns_av_sigmaI/netI 0.1229
_diffrn_reflns_limit_h_max 13
_diffrn_reflns_limit_h_min -13
_diffrn_reflns_limit_k_max 10
_diffrn_reflns_limit_k_min -10
_diffrn_reflns_limit_l_max 20
_diffrn_reflns_limit_l_min -20
_diffrn_reflns_number 20361
_diffrn_reflns_theta_full 27.34
_diffrn_reflns_theta_max 27.34
_diffrn_reflns_theta_min 2.98
_diffrn_standards_decay_% 0
_diffrn_standards_number 0
_exptl_absorpt_coefficient_mu 6.274
_exptl_absorpt_correction_T_max 0.6337
_exptl_absorpt_correction_T_min 0.3030
_exptl_absorpt_correction_type multi-scan
_exptl_absorpt_process_details
;
multi-scan from symmetry-related measurements
Sortav (Blessing 1995)
;
_exptl_crystal_colour colourless
_exptl_crystal_density_diffrn 1.593
_exptl_crystal_density_method 'not measured'
_exptl_crystal_description plate
_exptl_crystal_F_000 676
_exptl_crystal_size_max 0.25
_exptl_crystal_size_mid 0.13
_exptl_crystal_size_min 0.08
_refine_diff_density_max 2.799
_refine_diff_density_min -2.404
_refine_diff_density_rms 0.220
_refine_ls_abs_structure_details 'Flack H D (1983), Acta Cryst. A39, 876-881'
_refine_ls_abs_structure_Flack -0.022(9)
_refine_ls_extinction_method none
_refine_ls_goodness_of_fit_ref 1.011
_refine_ls_hydrogen_treatment constr
_refine_ls_matrix_type full
_refine_ls_number_parameters 269
_refine_ls_number_reflns 6222
_refine_ls_number_restraints 1
_refine_ls_restrained_S_all 1.011
_refine_ls_R_factor_all 0.1032
_refine_ls_R_factor_gt 0.0559
_refine_ls_shift/su_max 0.001
_refine_ls_shift/su_mean 0.000
_refine_ls_structure_factor_coef Fsqd
_refine_ls_weighting_details 'calc w=1/[\s^2^(Fo^2^)+(0.0626P)^2^+0.0000P] where P=(Fo^2^+2Fc^2^)/3'
_refine_ls_weighting_scheme calc
_refine_ls_wR_factor_gt 0.1070
_refine_ls_wR_factor_ref 0.1240
_reflns_number_gt 4419
_reflns_number_total 6222
_reflns_threshold_expression >2sigma(I)
_cod_data_source_file c1dt10273g.txt
_cod_data_source_block h10kcm25
_cod_original_sg_symbol_H-M 'P 21'
_cod_database_code 7016110

loop_
_symmetry_equiv_pos_as_xyz
'x, y, z'
'-x, y+1/2, -z'

loop_
_atom_site_label
_atom_site_type_symbol
_atom_site_fract_x
_atom_site_fract_y
_atom_site_fract_z
_atom_site_U_iso_or_equiv
_atom_site_adp_type
_atom_site_occupancy
_atom_site_symmetry_multiplicity
_atom_site_calc_flag
_atom_site_refinement_flags
_atom_site_disorder_assembly
_atom_site_disorder_group
Pb Pb 0.60245(3) 0.75376(5) 0.25235(2) 0.02725(13) Uani 1 1 d . . .
S1 S 0.4518(3) 0.6116(4) 0.11581(19) 0.0346(7) Uani 1 1 d . . .
S2 S 0.3496(3) 0.6034(4) 0.2803(2) 0.0410(8) Uani 1 1 d . . .
S3 S 0.7594(3) 0.4738(4) 0.2207(2) 0.0339(7) Uani 1 1 d . . .
S4 S 0.8498(4) 0.6576(5) 0.3757(3) 0.0612(11) Uani 1 1 d . . .
O1 O 0.2424(7) 0.4902(10) 0.1372(5) 0.033(2) Uani 1 1 d . . .
O2 O 0.9434(8) 0.3837(10) 0.3219(5) 0.040(2) Uani 1 1 d . . .
N1 N 0.7228(10) 0.8986(11) 0.1410(7) 0.041(3) Uani 1 1 d . . .
N2 N 0.4881(9) 1.0423(12) 0.1975(6) 0.034(2) Uani 1 1 d . . .
N3 N 0.5902(9) 1.0053(12) 0.3821(6) 0.032(2) Uani 1 1 d . . .
C1 C 0.3379(12) 0.5644(14) 0.1783(9) 0.029(3) Uani 1 1 d . . .
C2 C 0.8562(12) 0.5007(15) 0.3083(8) 0.040(3) Uani 1 1 d . . .
C3 C 0.1400(12) 0.4386(17) 0.1817(8) 0.044(3) Uani 1 1 d . . .
H3A H 0.1038 0.5349 0.2076 0.053 Uiso 1 1 calc R . .
H3B H 0.1696 0.3591 0.2259 0.053 Uiso 1 1 calc R . .
C4 C 0.0432(11) 0.3589(14) 0.1191(8) 0.034(3) Uani 1 1 d . . .
H4A H 0.0823 0.2672 0.0914 0.040 Uiso 1 1 calc R . .
H4B H -0.0237 0.3120 0.1487 0.040 Uiso 1 1 calc R . .
C5 C -0.0131(11) 0.4786(14) 0.0543(7) 0.036(3) Uani 1 1 d . . .
H5A H -0.0422 0.5768 0.0827 0.043 Uiso 1 1 calc R . .
H5B H 0.0526 0.5152 0.0207 0.043 Uiso 1 1 calc R . .
C6 C -0.1193(11) 0.4113(15) -0.0027(9) 0.042(3) Uani 1 1 d . . .
H6A H -0.0898 0.3207 -0.0352 0.063 Uiso 1 1 calc R . .
H6B H -0.1542 0.4984 -0.0403 0.063 Uiso 1 1 calc R . .
H6C H -0.1837 0.3706 0.0300 0.063 Uiso 1 1 calc R . .
C7 C 1.0343(17) 0.388(2) 0.3982(10) 0.051(5) Uani 1 1 d . . .
H7A H 0.9907 0.3806 0.4485 0.061 Uiso 1 1 calc R . .
H7B H 1.0828 0.4919 0.4007 0.061 Uiso 1 1 calc R . .
C8 C 1.1192(10) 0.241(3) 0.3924(8) 0.048(3) Uani 1 1 d . . .
H8A H 1.1598 0.2505 0.3409 0.058 Uiso 1 1 calc R . .
H8B H 1.1855 0.2437 0.4399 0.058 Uiso 1 1 calc R . .
C9 C 1.0563(16) 0.082(2) 0.3920(12) 0.050(5) Uani 1 1 d . . .
H9A H 0.9967 0.0732 0.3410 0.060 Uiso 1 1 calc R . .
H9B H 1.0081 0.0764 0.4402 0.060 Uiso 1 1 calc R . .
C10 C 1.1444(14) -0.0646(19) 0.3956(12) 0.070(5) Uani 1 1 d . . .
H10A H 1.1857 -0.0677 0.3449 0.105 Uiso 1 1 calc R . .
H10B H 1.0972 -0.1666 0.4001 0.105 Uiso 1 1 calc R . .
H10C H 1.2071 -0.0539 0.4440 0.105 Uiso 1 1 calc R . .
C11 C 0.7084(11) 0.8084(13) 0.0620(6) 0.032(3) Uani 1 1 d . . .
H11A H 0.6202 0.8050 0.0399 0.048 Uiso 1 1 calc R . .
H11B H 0.7397 0.6959 0.0711 0.048 Uiso 1 1 calc R . .
H11C H 0.7558 0.8643 0.0222 0.048 Uiso 1 1 calc R . .
C12 C 0.8603(12) 0.8972(17) 0.1747(8) 0.047(4) Uani 1 1 d . . .
H12A H 0.9083 0.9541 0.1357 0.070 Uiso 1 1 calc R . .
H12B H 0.8892 0.7831 0.1816 0.070 Uiso 1 1 calc R . .
H12C H 0.8717 0.9534 0.2286 0.070 Uiso 1 1 calc R . .
C13 C 0.6786(15) 1.0682(15) 0.1265(9) 0.050(4) Uani 1 1 d . . .
H13A H 0.7170 1.1390 0.1721 0.060 Uiso 1 1 calc R . .
H13B H 0.7064 1.1087 0.0741 0.060 Uiso 1 1 calc R . .
C14 C 0.5432(15) 1.0837(17) 0.1213(8) 0.056(4) Uani 1 1 d . . .
H14A H 0.5054 1.0116 0.0760 0.067 Uiso 1 1 calc R . .
H14B H 0.5203 1.1986 0.1058 0.067 Uiso 1 1 calc R . .
C15 C 0.3540(14) 1.0184(19) 0.1775(10) 0.049(4) Uani 1 1 d . . .
H15A H 0.3166 1.1185 0.1518 0.074 Uiso 1 1 calc R . .
H15B H 0.3168 0.9946 0.2285 0.074 Uiso 1 1 calc R . .
H15C H 0.3387 0.9259 0.1389 0.074 Uiso 1 1 calc R . .
C16 C 0.5112(14) 1.1733(16) 0.2608(8) 0.045(3) Uani 1 1 d . . .
H16A H 0.4534 1.2656 0.2454 0.055 Uiso 1 1 calc R . .
H16B H 0.5970 1.2152 0.2598 0.055 Uiso 1 1 calc R . .
C17 C 0.4962(12) 1.1209(16) 0.3478(8) 0.041(3) Uani 1 1 d . . .
H17A H 0.4994 1.2197 0.3837 0.050 Uiso 1 1 calc R . .
H17B H 0.4131 1.0700 0.3482 0.050 Uiso 1 1 calc R . .
C18 C 0.7091(13) 1.0827(19) 0.4078(10) 0.058(4) Uani 1 1 d . . .
H18A H 0.7296 1.1585 0.3644 0.087 Uiso 1 1 calc R . .
H18B H 0.7738 0.9980 0.4170 0.087 Uiso 1 1 calc R . .
H18C H 0.7044 1.1439 0.4594 0.087 Uiso 1 1 calc R . .
C19 C 0.5478(13) 0.9141(18) 0.4521(8) 0.053(4) Uani 1 1 d . . .
H19A H 0.5334 0.9914 0.4964 0.079 Uiso 1 1 calc R . .
H19B H 0.6115 0.8341 0.4732 0.079 Uiso 1 1 calc R . .
H19C H 0.4701 0.8563 0.4332 0.079 Uiso 1 1 calc R . .

loop_
_atom_site_aniso_label
_atom_site_aniso_U_11
_atom_site_aniso_U_22
_atom_site_aniso_U_33
_atom_site_aniso_U_23
_atom_site_aniso_U_13
_atom_site_aniso_U_12
Pb 0.0327(2) 0.01985(18) 0.0299(2) -0.0006(4) 0.00653(14) 0.0002(3)
S1 0.0364(17) 0.0358(17) 0.0332(17) -0.0025(13) 0.0114(14) -0.0068(14)
S2 0.047(2) 0.0435(19) 0.0343(19) -0.0081(15) 0.0130(16) -0.0052(15)
S3 0.0343(17) 0.0256(16) 0.0411(18) -0.0028(13) 0.0017(15) 0.0013(13)
S4 0.076(3) 0.047(2) 0.055(2) -0.0188(19) -0.017(2) 0.022(2)
O1 0.023(4) 0.037(5) 0.042(5) -0.005(4) 0.014(4) -0.009(4)
O2 0.051(5) 0.034(5) 0.035(5) -0.003(4) 0.010(4) 0.006(4)
N1 0.061(7) 0.018(5) 0.047(7) 0.007(5) 0.023(6) 0.002(5)
N2 0.029(6) 0.027(6) 0.043(6) -0.004(5) -0.009(5) 0.005(4)
N3 0.033(6) 0.028(5) 0.035(6) 0.000(4) 0.008(5) 0.003(5)
C1 0.027(7) 0.008(6) 0.053(9) 0.002(6) 0.004(6) 0.005(5)
C2 0.047(8) 0.023(7) 0.051(9) -0.004(6) 0.013(7) 0.000(6)
C3 0.038(8) 0.045(8) 0.053(9) -0.003(7) 0.024(7) -0.004(6)
C4 0.031(7) 0.028(7) 0.042(8) 0.003(6) 0.003(6) -0.008(5)
C5 0.033(7) 0.027(6) 0.049(8) 0.003(6) 0.017(6) 0.003(5)
C6 0.034(7) 0.025(7) 0.065(10) 0.000(6) 0.000(7) -0.001(5)
C7 0.060(11) 0.061(11) 0.027(9) -0.007(8) -0.011(8) 0.004(9)
C8 0.034(6) 0.048(8) 0.061(8) 0.016(11) -0.001(5) -0.009(10)
C9 0.035(9) 0.060(11) 0.053(11) 0.002(8) -0.006(8) -0.001(8)
C10 0.047(9) 0.048(10) 0.117(15) -0.011(10) 0.018(10) 0.002(8)
C11 0.044(7) 0.026(7) 0.028(6) -0.005(4) 0.010(6) -0.002(5)
C12 0.045(9) 0.055(9) 0.041(8) -0.003(7) 0.011(7) -0.014(7)
C13 0.089(12) 0.024(7) 0.039(8) 0.001(6) 0.015(8) -0.007(7)
C14 0.100(13) 0.037(8) 0.029(8) 0.006(6) 0.008(8) 0.024(8)
C15 0.057(10) 0.042(10) 0.048(9) 0.002(8) 0.000(8) 0.019(8)
C16 0.060(9) 0.027(6) 0.049(9) -0.004(6) 0.004(7) 0.011(6)
C17 0.046(8) 0.038(8) 0.043(8) -0.012(6) 0.016(7) -0.001(6)
C18 0.040(8) 0.060(10) 0.073(11) -0.021(8) 0.005(8) -0.008(7)
C19 0.062(10) 0.056(9) 0.042(8) 0.011(7) 0.019(7) 0.017(7)

loop_
_atom_type_symbol
_atom_type_description
_atom_type_scat_dispersion_real
_atom_type_scat_dispersion_imag
_atom_type_scat_source
C C 0.0033 0.0016 'International Tables Vol C Tables 4.2.6.8 and 6.1.1.4'
H H 0.0000 0.0000 'International Tables Vol C Tables 4.2.6.8 and 6.1.1.4'
O O 0.0106 0.0060 'International Tables Vol C Tables 4.2.6.8 and 6.1.1.4'
S S 0.1246 0.1234 'International Tables Vol C Tables 4.2.6.8 and 6.1.1.4'
N N 0.0061 0.0033 'International Tables Vol C Tables 4.2.6.8 and 6.1.1.4'
Pb Pb -3.3944 10.1111 'International Tables Vol C Tables 4.2.6.8 and 6.1.1.4'

loop_
_geom_angle_atom_site_label_1
_geom_angle_atom_site_label_2
_geom_angle_atom_site_label_3
_geom_angle
_geom_angle_site_symmetry_1
_geom_angle_site_symmetry_3
_geom_angle_publ_flag
N1 Pb N2 68.6(3) . . ?
N1 Pb S1 86.1(3) . . ?
N2 Pb S1 84.2(2) . . ?
N1 Pb S3 83.3(2) . . ?
N2 Pb S3 148.9(2) . . ?
S1 Pb S3 80.74(9) . . ?
N1 Pb N3 104.3(3) . . ?
N2 Pb N3 65.4(3) . . ?
S1 Pb N3 140.3(2) . . ?
S3 Pb N3 137.8(2) . . ?
N1 Pb S2 143.1(3) . . ?
N2 Pb S2 90.7(2) . . ?
S1 Pb S2 60.91(8) . . ?
S3 Pb S2 105.20(9) . . ?
N3 Pb S2 93.16(19) . . ?
N1 Pb S4 95.3(3) . . ?
N2 Pb S4 135.4(2) . . ?
S1 Pb S4 137.80(9) . . ?
S3 Pb S4 57.71(9) . . ?
N3 Pb S4 80.2(2) . . ?
S2 Pb S4 119.82(11) . . ?
C1 S1 Pb 91.0(5) . . ?
C1 S2 Pb 84.0(5) . . ?
C2 S3 Pb 93.9(4) . . ?
C2 S4 Pb 82.8(5) . . ?
C1 O1 C3 118.9(10) . . ?
C2 O2 C7 120.3(11) . . ?
C13 N1 C11 109.1(10) . . ?
C13 N1 C12 110.6(11) . . ?
C11 N1 C12 108.0(9) . . ?
C13 N1 Pb 110.6(7) . . ?
C11 N1 Pb 111.5(7) . . ?
C12 N1 Pb 106.9(7) . . ?
C15 N2 C14 109.4(11) . . ?
C15 N2 C16 109.4(10) . . ?
C14 N2 C16 111.5(10) . . ?
C15 N2 Pb 110.8(8) . . ?
C14 N2 Pb 104.8(7) . . ?
C16 N2 Pb 110.8(7) . . ?
C17 N3 C18 112.9(11) . . ?
C17 N3 C19 110.8(9) . . ?
C18 N3 C19 110.0(11) . . ?
C17 N3 Pb 105.3(7) . . ?
C18 N3 Pb 113.2(7) . . ?
C19 N3 Pb 104.2(7) . . ?
O1 C1 S2 123.6(10) . . ?
O1 C1 S1 112.3(10) . . ?
S2 C1 S1 124.1(8) . . ?
O2 C2 S3 113.9(9) . . ?
O2 C2 S4 120.7(10) . . ?
S3 C2 S4 125.4(8) . . ?
O1 C3 C4 107.4(10) . . ?
O1 C3 H3A 110.2 . . ?
C4 C3 H3A 110.2 . . ?
O1 C3 H3B 110.2 . . ?
C4 C3 H3B 110.2 . . ?
H3A C3 H3B 108.5 . . ?
C5 C4 C3 112.5(10) . . ?
C5 C4 H4A 109.1 . . ?
C3 C4 H4A 109.1 . . ?
C5 C4 H4B 109.1 . . ?
C3 C4 H4B 109.1 . . ?
H4A C4 H4B 107.8 . . ?
C6 C5 C4 114.5(10) . . ?
C6 C5 H5A 108.6 . . ?
C4 C5 H5A 108.6 . . ?
C6 C5 H5B 108.6 . . ?
C4 C5 H5B 108.6 . . ?
H5A C5 H5B 107.6 . . ?
C5 C6 H6A 109.5 . . ?
C5 C6 H6B 109.5 . . ?
H6A C6 H6B 109.5 . . ?
C5 C6 H6C 109.5 . . ?
H6A C6 H6C 109.5 . . ?
H6B C6 H6C 109.5 . . ?
O2 C7 C8 105.9(12) . . ?
O2 C7 H7A 110.6 . . ?
C8 C7 H7A 110.6 . . ?
O2 C7 H7B 110.6 . . ?
C8 C7 H7B 110.6 . . ?
H7A C7 H7B 108.7 . . ?
C9 C8 C7 114.4(11) . . ?
C9 C8 H8A 108.7 . . ?
C7 C8 H8A 108.7 . . ?
C9 C8 H8B 108.7 . . ?
C7 C8 H8B 108.7 . . ?
H8A C8 H8B 107.6 . . ?
C8 C9 C10 113.7(14) . . ?
C8 C9 H9A 108.8 . . ?
C10 C9 H9A 108.8 . . ?
C8 C9 H9B 108.8 . . ?
C10 C9 H9B 108.8 . . ?
H9A C9 H9B 107.7 . . ?
C9 C10 H10A 109.5 . . ?
C9 C10 H10B 109.5 . . ?
H10A C10 H10B 109.5 . . ?
C9 C10 H10C 109.5 . . ?
H10A C10 H10C 109.5 . . ?
H10B C10 H10C 109.5 . . ?
N1 C11 H11A 109.5 . . ?
N1 C11 H11B 109.5 . . ?
H11A C11 H11B 109.5 . . ?
N1 C11 H11C 109.5 . . ?
H11A C11 H11C 109.5 . . ?
H11B C11 H11C 109.5 . . ?
N1 C12 H12A 109.5 . . ?
N1 C12 H12B 109.5 . . ?
H12A C12 H12B 109.5 . . ?
N1 C12 H12C 109.5 . . ?
H12A C12 H12C 109.5 . . ?
H12B C12 H12C 109.5 . . ?
C14 C13 N1 113.3(11) . . ?
C14 C13 H13A 108.9 . . ?
N1 C13 H13A 108.9 . . ?
C14 C13 H13B 108.9 . . ?
N1 C13 H13B 108.9 . . ?
H13A C13 H13B 107.7 . . ?
C13 C14 N2 115.6(11) . . ?
C13 C14 H14A 108.4 . . ?
N2 C14 H14A 108.4 . . ?
C13 C14 H14B 108.4 . . ?
N2 C14 H14B 108.4 . . ?
H14A C14 H14B 107.4 . . ?
N2 C15 H15A 109.5 . . ?
N2 C15 H15B 109.5 . . ?
H15A C15 H15B 109.5 . . ?
N2 C15 H15C 109.5 . . ?
H15A C15 H15C 109.5 . . ?
H15B C15 H15C 109.5 . . ?
N2 C16 C17 114.9(11) . . ?
N2 C16 H16A 108.5 . . ?
C17 C16 H16A 108.5 . . ?
N2 C16 H16B 108.5 . . ?
C17 C16 H16B 108.5 . . ?
H16A C16 H16B 107.5 . . ?
N3 C17 C16 113.4(10) . . ?
N3 C17 H17A 108.9 . . ?
C16 C17 H17A 108.9 . . ?
N3 C17 H17B 108.9 . . ?
C16 C17 H17B 108.9 . . ?
H17A C17 H17B 107.7 . . ?
N3 C18 H18A 109.5 . . ?
N3 C18 H18B 109.5 . . ?
H18A C18 H18B 109.5 . . ?
N3 C18 H18C 109.5 . . ?
H18A C18 H18C 109.5 . . ?
H18B C18 H18C 109.5 . . ?
N3 C19 H19A 109.5 . . ?
N3 C19 H19B 109.5 . . ?
H19A C19 H19B 109.5 . . ?
N3 C19 H19C 109.5 . . ?
H19A C19 H19C 109.5 . . ?
H19B C19 H19C 109.5 . . ?

loop_
_geom_bond_atom_site_label_1
_geom_bond_atom_site_label_2
_geom_bond_distance
_geom_bond_site_symmetry_2
_geom_bond_publ_flag
Pb N1 2.624(9) . ?
Pb N2 2.749(9) . ?
Pb S1 2.838(3) . ?
Pb S3 2.919(3) . ?
Pb N3 2.947(9) . ?
Pb S2 3.077(3) . ?
Pb S4 3.245(4) . ?
S1 C1 1.727(13) . ?
S2 C1 1.675(15) . ?
S3 C2 1.677(14) . ?
S4 C2 1.686(13) . ?
O1 C1 1.309(15) . ?
O1 C3 1.452(13) . ?
O2 C2 1.339(15) . ?
O2 C7 1.489(19) . ?
N1 C13 1.468(16) . ?
N1 C11 1.469(14) . ?
N1 C12 1.523(17) . ?
N2 C15 1.463(17) . ?
N2 C14 1.472(16) . ?
N2 C16 1.480(16) . ?
N3 C17 1.448(16) . ?
N3 C18 1.449(16) . ?
N3 C19 1.472(15) . ?
C3 C4 1.515(18) . ?
C3 H3A 0.9900 . ?
C3 H3B 0.9900 . ?
C4 C5 1.508(16) . ?
C4 H4A 0.9900 . ?
C4 H4B 0.9900 . ?
C5 C6 1.492(17) . ?
C5 H5A 0.9900 . ?
C5 H5B 0.9900 . ?
C6 H6A 0.9800 . ?
C6 H6B 0.9800 . ?
C6 H6C 0.9800 . ?
C7 C8 1.52(2) . ?
C7 H7A 0.9900 . ?
C7 H7B 0.9900 . ?
C8 C9 1.46(2) . ?
C8 H8A 0.9900 . ?
C8 H8B 0.9900 . ?
C9 C10 1.52(2) . ?
C9 H9A 0.9900 . ?
C9 H9B 0.9900 . ?
C10 H10A 0.9800 . ?
C10 H10B 0.9800 . ?
C10 H10C 0.9800 . ?
C11 H11A 0.9800 . ?
C11 H11B 0.9800 . ?
C11 H11C 0.9800 . ?
C12 H12A 0.9800 . ?
C12 H12B 0.9800 . ?
C12 H12C 0.9800 . ?
C13 C14 1.46(2) . ?
C13 H13A 0.9900 . ?
C13 H13B 0.9900 . ?
C14 H14A 0.9900 . ?
C14 H14B 0.9900 . ?
C15 H15A 0.9800 . ?
C15 H15B 0.9800 . ?
C15 H15C 0.9800 . ?
C16 C17 1.500(17) . ?
C16 H16A 0.9900 . ?
C16 H16B 0.9900 . ?
C17 H17A 0.9900 . ?
C17 H17B 0.9900 . ?
C18 H18A 0.9800 . ?
C18 H18B 0.9800 . ?
C18 H18C 0.9800 . ?
C19 H19A 0.9800 . ?
C19 H19B 0.9800 . ?
C19 H19C 0.9800 . ?
